data_2004926
loop_
_publ_author_name
'Klosin, J.'
'Jones, W. M.'
'Abboud, K. A.'

_publ_section_title
;
 Two Forms of
 Bromo(cycloheptatrienylidene)bis(triphenylphosphine)platinum(II)
;
_journal_issue 5
_journal_name_full 'Acta Crystallographica Section C'
_journal_page_first 1101
_journal_page_last 1104
_journal_paper_doi 10.1107/S010827019501016X
_journal_volume 52
_journal_year 1996
_chemical_formula_iupac '[Pt Br (C7 H6) (C18 H15 P)2] B F4 , C4 H8 O'
_chemical_formula_moiety 'C43 H36 Br P2 Pt , B F4 , C4 H8 O'
_chemical_formula_sum 'C47 H44 B Br F4 O P2 Pt'
_chemical_formula_weight 1048.57
_space_group_IT_number 19
_symmetry_cell_setting orthorhombic
_symmetry_space_group_name_Hall 'P 2ac 2ab'
_symmetry_space_group_name_H-M 'P 21 21 21'
_atom_type_scat_source IntTabIV
_cell_angle_alpha 90
_cell_angle_beta 90
_cell_angle_gamma 90
_cell_formula_units_Z 4
_cell_length_a 10.943(3)
_cell_length_b 15.861(4)
_cell_length_c 27.756(7)
_cell_measurement_reflns_used 32
_cell_measurement_temperature 293
_cell_measurement_theta_max 11
_cell_measurement_theta_min 10
_cell_volume 4818(2)
_diffrn_measurement_device 'Seimens P3m/V'
_diffrn_measurement_method \w
_diffrn_radiation_type MoK\a
_diffrn_radiation_wavelength 0.71073
_diffrn_reflns_av_R_equivalents 0.0577
_diffrn_reflns_limit_h_max 13
_diffrn_reflns_limit_h_min 0
_diffrn_reflns_limit_k_max 18
_diffrn_reflns_limit_k_min 0
_diffrn_reflns_limit_l_max 32
_diffrn_reflns_limit_l_min -32
_diffrn_reflns_number 5877
_diffrn_reflns_theta_max 25
_diffrn_standards_decay_% 4
_diffrn_standards_interval_count 100
_diffrn_standards_number 4
_exptl_absorpt_coefficient_mu 3.86
_exptl_absorpt_correction_T_max 0.512
_exptl_absorpt_correction_T_min 0.451
_exptl_absorpt_correction_type analytical
_exptl_crystal_colour yellow
_exptl_crystal_density_diffrn 1.446
_exptl_crystal_description block
_exptl_crystal_size_max 0.72
_exptl_crystal_size_mid 0.23
_exptl_crystal_size_min 0.2
_refine_diff_density_max 1.5
_refine_diff_density_min -1
_refine_ls_extinction_method none
_refine_ls_goodness_of_fit_obs 2.05
_refine_ls_hydrogen_treatment noref
_refine_ls_number_parameters 261
_refine_ls_number_reflns 3111
_refine_ls_R_factor_obs 0.0646
_refine_ls_shift/esd_max 2.794
_refine_ls_structure_factor_coef F
_refine_ls_weighting_details 'w = 1/[\s^2^(F)+0.0004F]^2^'
_refine_ls_weighting_scheme calc
_refine_ls_wR_factor_obs 0.0736
_reflns_number_observed 3111
_reflns_number_total 4731
_reflns_observed_criterion F>6\s(F)
_cod_data_source_file sz1018.cif
_cod_data_source_block II
_cod_depositor_comments
;
The following automatic conversions were performed:

'_refine_ls_weighting_scheme' value '1/[\s^2^(F)+0.0004F]^2^' was
changed to 'calc'. New tag '_refine_ls_weighting_details' was
created. The value of the new tag was set to 'w =
1/[\s^2^(F)+0.0004F]^2^'.

Automatic conversion script
Id: cif_fix_values 3143 2015-03-26 13:38:13Z robertas 
;
_cod_original_cell_volume 4817(2)
_cod_database_code 2004926

loop_
_symmetry_equiv_pos_as_xyz
x,y,z
1/2-x,-y,1/2+z
-x,1/2+y,1/2-z
1/2+x,1/2-y,-z

loop_
_atom_site_label
_atom_site_fract_x
_atom_site_fract_y
_atom_site_fract_z
_atom_site_U_iso_or_equiv
Pt 1.53790(8) .74033(5) .40212(3) .0397(2)
Br 1.7432(2) .7448(2) .44304(8) .0549(8)
P1 1.5402(8) .8856(3) .3916(2) .045(2)
P2 1.5449(7) .5954(3) .4041(3) .042(2)
C1 1.361(2) .737(2) .3813(7) .044(6)
C2 1.330(2) .733(2) .3316(8) .057(6)
C3 1.219(2) .735(2) .3097(9) .069(7)
C4 1.100(3) .749(2) .3290(10) .089(8)
C5 1.073(3) .758(2) .3787(10) .095(9)
C6 1.149(2) .762(2) .4196(9) .077(8)
C7 1.276(2) .754(2) .4183(7) .055(6)
C21 1.523(2) .9437(13) .4507(8) .049(6)
C22 1.522(3) .898(2) .4905(10) .075(8)
C23 1.503(3) .946(2) .5349(12) .097(11)
C24 1.474(3) 1.034(2) .5349(11) .094(10)
C25 1.463(3) 1.076(2) .4916(11) .089(9)
C26 1.485(3) 1.033(2) .4449(10) .080(9)
C31 1.684(2) .921(2) .3608(9) .048(7)
C32 1.710(3) 1.008(2) .3617(11) .077(9)
C33 1.804(3) 1.036(2) .3374(11) .073(9)
C34 1.874(3) .967(2) .3103(13) .097(11)
C35 1.850(3) .892(2) .3046(11) .086(10)
C36 1.745(3) .866(2) .3337(11) .082(9)
C41 1.427(2) .9248(15) .3535(9) .050(7)
C42 1.315(3) .947(2) .3689(10) .078(9)
C43 1.219(4) .983(3) .334(2) .121(14)
C44 1.245(4) .986(2) .2897(14) .113(13)
C45 1.357(3) .952(2) .2727(12) .094(10)
C46 1.447(2) .9232(14) .3039(9) .054(6)
C51 1.544(3) .5621(15) .4668(9) .064(7)
C52 1.630(3) .503(2) .4836(9) .063(7)
C53 1.623(3) .478(2) .5311(10) .077(9)
C54 1.519(3) .506(2) .5591(10) .078(9)
C55 1.443(3) .561(2) .5438(10) .077(9)
C56 1.450(3) .590(2) .4951(10) .073(8)
C61 1.416(2) .5405(14) .3725(8) .040(6)
C62 1.423(2) .546(2) .3243(10) .061(8)
C63 1.337(3) .509(2) .2987(9) .062(7)
C64 1.240(3) .463(2) .3176(13) .094(11)
C65 1.235(4) .456(2) .3705(14) .110(12)
C66 1.324(4) .502(2) .3943(13) .109(11)
C71 1.675(3) .543(2) .3744(10) .057(8)
C72 1.768(3) .593(2) .3530(10) .064(8)
C73 1.873(3) .549(2) .3301(10) .071(9)
C74 1.871(2) .464(2) .3319(9) .053(7)
C75 1.791(3) .420(2) .3507(9) .060(7)
C76 1.693(2) .462(2) .3733(9) .055(8)
O80 .526(4) .716(2) .2373(14) .087(13)
C81 .635(6) .707(3) .225(2) .06(2)
C82 .622(8) .756(6) .171(3) .13(3)
C83 .507(5) .723(4) .155(2) .08(2)
C84 .479(11) .693(7) .193(4) .11(5)
O90 .245(6) .750(4) .045(2) .18(2)
C91 .142(9) .705(6) .044(3) .17(4)
C92 .165(9) .661(6) -.005(3) .15(3)
C93 .245(6) .714(4) -.028(2) .10(2)
C94 .305(6) .768(5) .015(3) .11(2)
B 1.0000(12) .7225(9) .1973(5) .43(7)
F1 1.1212(12) .7330(9) .1941(5) .138(7)
F2 .9464(12) .7972(9) .2049(5) .209(12)
F3 .9747(12) .6706(9) .2341(5) .31(2)
F4 .9578(12) .6890(9) .1563(5) .207(12)

loop_
_geom_angle_atom_site_label_1
_geom_angle_atom_site_label_2
_geom_angle_atom_site_label_3
_geom_angle
_geom_angle_publ_flag
Br Pt P1 91.1(2) yes
Br Pt P2 89.3(2) yes
P1 Pt P2 173.6(2) yes
P1 Pt C1 89.9(7) yes
P2 Pt C1 90.9(7) yes
C1 Pt Br 169.8(5) yes
C21 P1 C31 109.4(11) no
C21 P1 C41 106.4(12) no
C21 P1 Pt 111.9(7) no
C31 P1 C41 102.4(12) no
C31 P1 Pt 111.2(8) no
C41 P1 Pt 114.9(9) no
C51 P2 C61 107.9(12) no
C51 P2 C71 107.5(13) no
C51 P2 Pt 108.2(8) no
C61 P2 C71 99.2(11) no
C61 P2 Pt 115.3(8) no
C71 P2 Pt 118.0(9) no
C2 C1 C7 124(2) yes
C2 C1 Pt 120.1(15) yes
C7 C1 Pt 114.7(14) yes
C3 C2 C1 130(2) yes
C4 C3 C2 131(2) yes
C5 C4 C3 125(2) yes
C6 C5 C4 132(3) yes
C7 C6 C5 124(2) yes
C1 C7 C6 134(2) yes
C22 C21 C26 127(2) no
C22 C21 P1 118(2) no
C26 C21 P1 113(2) no
C23 C22 C21 115(2) no
C24 C23 C22 122(3) no
C25 C24 C23 119(3) no
C26 C25 C24 122(3) no
C21 C26 C25 113(2) no
C32 C31 C36 124(3) no
C32 C31 P1 117(2) no
C36 C31 P1 119(2) no
C33 C32 C31 119(3) no
C34 C33 C32 114(3) no
C35 C34 C33 130(3) no
C36 C35 C34 112(3) no
C31 C36 C35 121(3) no
C42 C41 C46 117(2) no
C42 C41 P1 123(2) no
C46 C41 P1 119(2) no
C43 C42 C41 121(3) no
C44 C43 C42 118(4) no
C45 C44 C43 120(4) no
C46 C45 C44 122(3) no
C41 C46 C45 120(3) no
C52 C51 C56 122(2) no
C52 C51 P2 120(2) no
C56 C51 P2 118(2) no
C53 C52 C51 118(3) no
C54 C53 C52 117(3) no
C55 C54 C53 123(3) no
C56 C55 C54 120(3) no
C51 C56 C55 119(3) no
C62 C61 C66 122(3) no
C62 C61 P2 113(2) no
C66 C61 P2 125(2) no
C63 C62 C61 118(2) no
C64 C63 C62 125(3) no
C65 C64 C63 116(3) no
C66 C65 C64 114(3) no
C61 C66 C65 124(3) no
C72 C71 C76 115(3) no
C72 C71 P2 119(2) no
C76 C71 P2 125(2) no
C73 C72 C71 118(2) no
C74 C73 C72 116(3) no
C75 C74 C73 127(3) no
C76 C75 C74 117(2) no
C71 C76 C75 127(3) no
C81 O80 C84 95(6) no
C82 C81 O80 96(5) no
C83 C82 C81 100(6) no
C84 C83 C82 96(8) no
O80 C84 C83 125(10) no
C91 O90 C94 129(8) no
C92 C91 O90 97(7) no
C93 C92 C91 104(7) no
C94 C93 C92 103(6) no
O90 C94 C93 100(6) no
F1 B F2 109.5(13) no
F2 B F3 109.5(13) no
F3 B F1 109.5(13) no

loop_
_geom_bond_atom_site_label_1
_geom_bond_atom_site_label_2
_geom_bond_distance
_geom_bond_publ_flag
Br Pt 2.519(2) yes
P1 Pt 2.323(6) yes
P2 Pt 2.300(5) yes
C1 Pt 2.03(2) yes
C21 P1 1.89(2) yes
C31 P1 1.88(3) yes
C41 P1 1.74(3) yes
C51 P2 1.82(3) yes
C61 P2 1.87(2) yes
C71 P2 1.84(3) yes
C2 C1 1.42(3) yes
C7 C1 1.41(3) yes
C3 C2 1.36(3) yes
C4 C3 1.42(4) yes
C5 C4 1.42(4) yes
C6 C5 1.41(4) yes
C7 C6 1.39(3) yes
C22 C21 1.32(4) no
C26 C21 1.49(3) no
C23 C22 1.46(4) no
C24 C23 1.43(4) no
C25 C24 1.38(4) no
C26 C25 1.48(4) no
C32 C31 1.41(4) no
C36 C31 1.33(4) no
C33 C32 1.31(5) no
C34 C33 1.54(5) no
C35 C34 1.23(5) no
C36 C35 1.46(5) no
C42 C41 1.34(4) no
C46 C41 1.39(3) no
C43 C42 1.54(5) no
C44 C43 1.27(6) no
C45 C44 1.42(6) no
C46 C45 1.39(4) no
C52 C51 1.41(4) no
C56 C51 1.36(4) no
C53 C52 1.38(4) no
C54 C53 1.45(4) no
C55 C54 1.28(4) no
C56 C55 1.43(4) no
C62 C61 1.34(4) no
C66 C61 1.32(4) no
C63 C62 1.31(4) no
C64 C63 1.39(4) no
C65 C64 1.47(5) no
C66 C65 1.38(5) no
C72 C71 1.42(4) no
C76 C71 1.29(4) no
C73 C72 1.49(4) no
C74 C73 1.34(4) no
C75 C74 1.24(4) no
C76 C75 1.42(4) no
C81 O80 1.25(7) no
C82 C81 1.69(10) no
C83 C82 1.43(11) no
C84 C83 1.19(13) no
C91 O90 1.33(12) no
C94 O90 1.10(10) no
C92 C91 1.56(13) no
C93 C92 1.37(11) no
C94 C93 1.62(10) no
F1 B 1.34(2) no
F2 B 1.34(2) no
F3 B 1.34(2) no
